data_7215766
loop_
_publ_author_name
'Fu, Kai'
'Ren, Cai-Xia'
'Chen, Cheng'
'Cai, Li-Xuan'
'Tan, Bin'
'Zhang, Jie'

_publ_section_title
;
 Auxiliary ligand-controlled photochromism and decolourization of two
 bipyridinium-based metal--organic hybrid materials with various water
 clusters
;
_journal_issue 23
_journal_name_full CrystEngComm
_journal_page_first 5134
_journal_paper_doi 10.1039/c4ce00295d
_journal_volume 16
_journal_year 2014
_chemical_formula_moiety 'C30 H40 Br2 Cd N4 O12'
_chemical_formula_sum 'C30 H40 Br2 Cd N4 O12'
_chemical_formula_weight 920.88
_chemical_name_systematic
; 
 ? 
;
_space_group_IT_number 2
_symmetry_cell_setting triclinic
_symmetry_space_group_name_Hall '-P 1'
_symmetry_space_group_name_H-M 'P -1'
_atom_sites_solution_hydrogens geom
_atom_sites_solution_primary direct
_atom_sites_solution_secondary difmap
_audit_creation_method SHELXL-97
_cell_angle_alpha 94.185(6)
_cell_angle_beta 102.200(6)
_cell_angle_gamma 94.855(5)
_cell_formula_units_Z 2
_cell_length_a 8.4362(5)
_cell_length_b 10.7119(7)
_cell_length_c 19.9504(17)
_cell_measurement_reflns_used 4217
_cell_measurement_temperature 100(2)
_cell_measurement_theta_max 29.1330
_cell_measurement_theta_min 3.4870
_cell_volume 1748.2(2)
_computing_cell_refinement 'CrysAlisPro, Oxford Diffraction Ltd.,Version 1.171.36.20'
_computing_data_collection 'CrysAlisPro, Oxford Diffraction Ltd.,Version 1.171.36.20'
_computing_data_reduction 'CrysAlisPro, Oxford Diffraction Ltd.,Version 1.171.36.20'
_computing_structure_refinement 'SHELXL-97 (Sheldrick, 1997)'
_computing_structure_solution 'SHELXS-97 (Sheldrick, 1990)'
_diffrn_ambient_temperature 100(2)
_diffrn_detector_area_resol_mean 10.3503
_diffrn_measured_fraction_theta_full 0.982
_diffrn_measured_fraction_theta_max 0.982
_diffrn_measurement_device_type 'SuperNova, Dual, Cu at zero, Atlas'
_diffrn_measurement_method CCD_Profile_fitting
_diffrn_radiation_monochromator mirror
_diffrn_radiation_source 'SuperNova (Mo) X-ray Source'
_diffrn_radiation_type MoK\a
_diffrn_radiation_wavelength 0.71073
_diffrn_reflns_av_R_equivalents 0.0387
_diffrn_reflns_av_sigmaI/netI 0.0680
_diffrn_reflns_limit_h_max 10
_diffrn_reflns_limit_h_min -10
_diffrn_reflns_limit_k_max 13
_diffrn_reflns_limit_k_min -9
_diffrn_reflns_limit_l_max 24
_diffrn_reflns_limit_l_min -24
_diffrn_reflns_number 12350
_diffrn_reflns_theta_full 27.00
_diffrn_reflns_theta_max 27.00
_diffrn_reflns_theta_min 2.48
_diffrn_standards_decay_% <1.0
_exptl_absorpt_coefficient_mu 2.977
_exptl_absorpt_correction_T_max 1.0000
_exptl_absorpt_correction_T_min 0.52687
_exptl_absorpt_correction_type multi-scan
_exptl_crystal_colour pale-yellow-brown
_exptl_crystal_density_diffrn 1.749
_exptl_crystal_density_method 'not measured'
_exptl_crystal_description needle
_exptl_crystal_F_000 924
_exptl_crystal_size_max 0.08
_exptl_crystal_size_mid 0.04
_exptl_crystal_size_min 0.02
_refine_diff_density_max 1.868
_refine_diff_density_min -2.687
_refine_diff_density_rms 0.197
_refine_ls_extinction_coef 0.0036(6)
_refine_ls_extinction_method SHELXL
_refine_ls_goodness_of_fit_ref 1.065
_refine_ls_hydrogen_treatment mixed
_refine_ls_matrix_type full
_refine_ls_number_parameters 472
_refine_ls_number_reflns 7496
_refine_ls_number_restraints 24
_refine_ls_restrained_S_all 1.064
_refine_ls_R_factor_all 0.0724
_refine_ls_R_factor_gt 0.0580
_refine_ls_shift/su_max 0.019
_refine_ls_shift/su_mean 0.001
_refine_ls_structure_factor_coef Fsqd
_refine_ls_weighting_details 'calc w=1/[\s^2^(Fo^2^)+(0.0745P)^2^+10.4212P] where P=(Fo^2^+2Fc^2^)/3'
_refine_ls_weighting_scheme calc
_refine_ls_wR_factor_gt 0.1523
_refine_ls_wR_factor_ref 0.1614
_reflns_number_gt 6205
_reflns_number_total 7496
_reflns_threshold_expression >2sigma(I)
_cod_data_source_file c4ce00295d1.cif
_cod_data_source_block 2
_cod_depositor_comments
;
The following automatic conversions were performed:

'_exptl_absorpt_correction_type' value 'Multi-Scan' changed to
'multi-scan' according to
/usr/data/users/saulius/crontab/automatic-downloads/rss-feeds/RSC/lib/dictionaries/cif_core.dic
dictionary named 'cif_core.dic' version 2.4.2 from 2011-04-26.

Automatic conversion script
Id: cif_fix_values 2281 2013-09-26 08:29:07Z andrius 

 Adding full bibliography for 7215766--7215767.cif.
;
_cod_original_sg_symbol_H-M P-1
_cod_database_code 7215766

loop_
_symmetry_equiv_pos_as_xyz
'x, y, z'
'-x, -y, -z'

loop_
_atom_site_label
_atom_site_type_symbol
_atom_site_fract_x
_atom_site_fract_y
_atom_site_fract_z
_atom_site_U_iso_or_equiv
_atom_site_adp_type
_atom_site_occupancy
_atom_site_symmetry_multiplicity
_atom_site_calc_flag
_atom_site_refinement_flags
Cd1 Cd 0.22219(5) 0.79606(4) 0.13844(2) 0.00884(12) Uani 1 1 d .
Br2 Br 0.39228(8) 0.73101(6) 0.04637(3) 0.02022(17) Uani 1 1 d .
Br1 Br -0.05744(9) 0.81390(7) 0.05734(4) 0.02774(19) Uani 1 1 d .
N1 N 0.3250(6) 1.0134(4) 0.1446(3) 0.0118(10) Uani 1 1 d .
N2 N 0.7136(5) 1.6290(4) 0.1976(2) 0.0094(9) Uani 1 1 d .
N3 N 0.7899(6) 1.9750(4) 0.1890(2) 0.0094(9) Uani 1 1 d .
N4 N 1.1296(6) 2.5816(4) 0.1554(3) 0.0123(10) Uani 1 1 d .
C1 C 0.4083(8) 1.0670(5) 0.2055(3) 0.0152(12) Uani 1 1 d .
H1 H 0.4216 1.0178 0.2436 0.018 Uiso 1 1 calc R
C2 C 0.3087(7) 1.0828(6) 0.0908(3) 0.0144(12) Uani 1 1 d .
H2 H 0.2485 1.0456 0.0472 0.017 Uiso 1 1 calc R
C3 C 0.4769(7) 1.1914(5) 0.2161(3) 0.0151(12) Uani 1 1 d .
H3 H 0.5335 1.2265 0.2607 0.018 Uiso 1 1 calc R
C4 C 0.3757(7) 1.2061(5) 0.0962(3) 0.0135(12) Uani 1 1 d .
H4 H 0.3641 1.2517 0.0566 0.016 Uiso 1 1 calc R
C5 C 0.4613(7) 1.2634(5) 0.1606(3) 0.0107(11) Uani 1 1 d .
C6 C 0.5408(7) 1.3940(5) 0.1711(3) 0.0113(11) Uani 1 1 d .
C7 C 0.5531(7) 1.4658(5) 0.2333(3) 0.0128(11) Uani 1 1 d .
H7 H 0.5007 1.4341 0.2672 0.015 Uiso 1 1 calc R
C8 C 0.6107(7) 1.4471(5) 0.1202(3) 0.0135(12) Uani 1 1 d .
H8 H 0.5996 1.4024 0.0762 0.016 Uiso 1 1 calc R
C9 C 0.6408(7) 1.5823(5) 0.2460(3) 0.0124(11) Uani 1 1 d .
H9 H 0.6503 1.6303 0.2889 0.015 Uiso 1 1 calc R
C10 C 0.6954(7) 1.5650(6) 0.1353(3) 0.0134(12) Uani 1 1 d .
H10 H 0.7419 1.6019 0.1012 0.016 Uiso 1 1 calc R
C11 C 0.8128(7) 1.7529(5) 0.2132(3) 0.0122(11) Uiso 1 1 d .
H11A H 0.8929 1.7587 0.1835 0.015 Uiso 1 1 calc R
H11B H 0.8732 1.7625 0.2619 0.015 Uiso 1 1 calc R
C12 C 0.7003(7) 1.8567(5) 0.2004(3) 0.0129(11) Uani 1 1 d U
H12A H 0.6116 1.8296 0.1595 0.015 Uiso 1 1 calc R
H12B H 0.6502 1.8715 0.2405 0.015 Uiso 1 1 calc R
C13 C 0.7475(7) 2.0257(5) 0.1285(3) 0.0118(11) Uani 1 1 d .
H13 H 0.6659 1.9816 0.0924 0.014 Uiso 1 1 calc R
C14 C 0.9098(7) 2.0337(5) 0.2403(3) 0.0129(11) Uani 1 1 d .
H14 H 0.9410 1.9954 0.2819 0.015 Uiso 1 1 calc R
C15 C 0.8204(7) 2.1397(5) 0.1188(3) 0.0114(11) Uani 1 1 d .
H15 H 0.7904 2.1745 0.0760 0.014 Uiso 1 1 calc R
C16 C 0.9863(7) 2.1476(5) 0.2327(3) 0.0126(11) Uani 1 1 d .
H16 H 1.0714 2.1874 0.2689 0.015 Uiso 1 1 calc R
C17 C 0.9412(7) 2.2055(5) 0.1729(3) 0.0107(11) Uani 1 1 d .
C18 C 1.0082(7) 2.3345(5) 0.1663(3) 0.0105(11) Uani 1 1 d .
C19 C 1.0338(7) 2.3712(5) 0.1034(3) 0.0133(11) Uani 1 1 d .
H19 H 1.0104 2.3133 0.0633 0.016 Uiso 1 1 calc R
C20 C 1.0461(7) 2.4223(5) 0.2232(3) 0.0124(11) Uani 1 1 d .
H20 H 1.0332 2.3996 0.2670 0.015 Uiso 1 1 calc R
C21 C 1.0950(7) 2.4958(5) 0.1012(3) 0.0142(12) Uani 1 1 d .
H21 H 1.1131 2.5209 0.0585 0.017 Uiso 1 1 calc R
C22 C 1.1034(7) 2.5447(6) 0.2148(3) 0.0134(11) Uani 1 1 d .
H22 H 1.1250 2.6053 0.2537 0.016 Uiso 1 1 calc R
C23 C 0.3506(7) 0.8058(5) 0.3562(3) 0.0114(11) Uani 1 1 d .
C24 C 0.3118(7) 0.9001(6) 0.4000(3) 0.0144(12) Uani 1 1 d .
C25 C 0.3406(7) 0.8876(6) 0.4708(3) 0.0159(12) Uani 1 1 d .
H25 H 0.3118 0.9502 0.5009 0.019 Uiso 1 1 calc R
C26 C 0.4107(8) 0.7847(6) 0.4969(3) 0.0207(14) Uani 1 1 d .
H26 H 0.4300 0.7770 0.5450 0.025 Uiso 1 1 calc R
C27 C 0.4534(8) 0.6919(6) 0.4533(3) 0.0195(13) Uani 1 1 d .
H27 H 0.5039 0.6219 0.4714 0.023 Uiso 1 1 calc R
C28 C 0.4212(7) 0.7030(6) 0.3829(3) 0.0154(12) Uani 1 1 d .
H28 H 0.4479 0.6393 0.3527 0.019 Uiso 1 1 calc R
C29 C 0.3072(7) 0.8103(5) 0.2793(3) 0.0100(11) Uiso 1 1 d .
C30 C 0.2545(7) 1.0221(6) 0.3764(3) 0.0140(12) Uani 1 1 d .
O1 O 0.4020(5) 0.7667(4) 0.24370(19) 0.0117(8) Uani 1 1 d .
O2 O 0.1770(5) 0.8536(4) 0.2526(2) 0.0115(8) Uani 1 1 d .
O3 O 0.3511(5) 1.0924(4) 0.3529(2) 0.0156(9) Uani 1 1 d .
O4 O 0.1177(5) 1.0476(4) 0.3860(2) 0.0181(9) Uani 1 1 d .
O1W O 0.0685(8) 1.2327(5) 0.4728(3) 0.0389(14) Uani 1 1 d D
H1WB H 0.100(9) 1.173(5) 0.452(3) 0.031 Uiso 1 1 d D
H1WA H 0.043(10) 1.224(6) 0.511(2) 0.031 Uiso 1 1 d D
O2W O 0.8983(6) 0.8510(4) 0.3962(3) 0.0267(11) Uani 1 1 d D
H2WA H 0.979(6) 0.905(6) 0.397(5) 0.05(3) Uiso 1 1 d D
H2WB H 0.804(4) 0.876(7) 0.385(5) 0.05(3) Uiso 1 1 d D
O3W O 0.9629(6) 0.5924(5) 0.3695(2) 0.0248(10) Uani 1 1 d .
H3WA H 0.9576 0.6709 0.3772 0.030 Uiso 1 1 d R
H3WB H 0.8859 0.5438 0.3780 0.030 Uiso 1 1 d R
O4W O 0.6906(7) 0.4630(5) 0.4064(3) 0.0301(12) Uani 1 1 d D
H4WA H 0.732(7) 0.479(8) 0.4491(14) 0.04(2) Uiso 1 1 d D
H4WB H 0.592(4) 0.431(7) 0.395(3) 0.019(19) Uiso 1 1 d D
O5W O -0.1723(7) 1.2568(6) 0.3593(3) 0.0404(14) Uani 1 1 d D
H5WA H -0.226(5) 1.314(4) 0.373(3) 0.048 Uiso 1 1 d D
H5WB H -0.099(8) 1.231(7) 0.390(2) 0.048 Uiso 1 1 d D
O6W O 0.2000(6) 0.4607(5) 0.4524(3) 0.0254(11) Uani 1 1 d .
H6WA H 0.145(11) 0.505(9) 0.435(4) 0.031 Uiso 1 1 d .
H6WB H 0.155(10) 0.383(8) 0.450(4) 0.031 Uiso 1 1 d .
O7W O 0.6673(6) 0.0180(5) 0.3509(2) 0.0231(10) Uani 1 1 d D
H7WA H 0.726(6) 0.088(4) 0.357(4) 0.028 Uiso 1 1 d D
H7WB H 0.568(3) 0.023(6) 0.353(4) 0.028 Uiso 1 1 d D
O8W O 0.3755(6) 1.3555(4) 0.3589(2) 0.0209(10) Uani 1 1 d D
H8WA H 0.3292 1.3907 0.3878 0.025 Uiso 1 1 d RD
H8WB H 0.3527 1.2748 0.3522 0.025 Uiso 1 1 d RD

loop_
_atom_site_aniso_label
_atom_site_aniso_U_11
_atom_site_aniso_U_22
_atom_site_aniso_U_33
_atom_site_aniso_U_23
_atom_site_aniso_U_13
_atom_site_aniso_U_12
Cd1 0.0086(2) 0.0072(2) 0.0100(2) 0.00186(14) 0.00160(15) -0.00296(14)
Br2 0.0186(3) 0.0245(3) 0.0179(3) 0.0016(3) 0.0050(2) 0.0019(3)
Br1 0.0239(4) 0.0324(4) 0.0256(4) 0.0022(3) 0.0022(3) 0.0037(3)
N1 0.014(2) 0.005(2) 0.017(2) 0.0020(18) 0.0048(19) 0.0004(18)
N2 0.004(2) 0.008(2) 0.016(2) 0.0029(18) 0.0017(18) -0.0019(17)
N3 0.007(2) 0.007(2) 0.014(2) 0.0015(18) 0.0027(18) -0.0015(18)
N4 0.009(2) 0.009(2) 0.019(2) 0.0057(19) 0.0020(19) -0.0006(19)
C1 0.023(3) 0.008(3) 0.015(3) 0.003(2) 0.005(2) -0.004(2)
C2 0.018(3) 0.013(3) 0.011(3) 0.000(2) 0.001(2) -0.003(2)
C3 0.018(3) 0.010(3) 0.016(3) 0.001(2) 0.004(2) -0.004(2)
C4 0.012(3) 0.013(3) 0.017(3) 0.006(2) 0.004(2) -0.002(2)
C5 0.007(3) 0.012(3) 0.013(3) 0.002(2) 0.003(2) 0.000(2)
C6 0.010(3) 0.007(3) 0.017(3) 0.004(2) 0.002(2) 0.001(2)
C7 0.012(3) 0.011(3) 0.016(3) 0.005(2) 0.005(2) -0.003(2)
C8 0.015(3) 0.011(3) 0.013(3) 0.001(2) 0.002(2) -0.003(2)
C9 0.010(3) 0.010(3) 0.017(3) 0.001(2) 0.003(2) -0.001(2)
C10 0.007(3) 0.015(3) 0.019(3) 0.006(2) 0.003(2) -0.001(2)
C12 0.012(3) 0.007(2) 0.019(3) 0.003(2) 0.004(2) -0.006(2)
C13 0.008(3) 0.010(3) 0.015(3) 0.002(2) -0.001(2) -0.001(2)
C14 0.013(3) 0.011(3) 0.015(3) 0.003(2) 0.004(2) 0.000(2)
C15 0.009(3) 0.012(3) 0.012(3) 0.004(2) -0.001(2) -0.003(2)
C16 0.008(3) 0.010(3) 0.017(3) 0.001(2) -0.002(2) -0.006(2)
C17 0.010(3) 0.008(3) 0.014(3) 0.000(2) 0.002(2) -0.003(2)
C18 0.004(2) 0.008(3) 0.018(3) 0.002(2) 0.001(2) -0.003(2)
C19 0.016(3) 0.010(3) 0.014(3) 0.002(2) 0.004(2) -0.003(2)
C20 0.012(3) 0.010(3) 0.014(3) 0.004(2) 0.001(2) -0.001(2)
C21 0.014(3) 0.010(3) 0.019(3) 0.008(2) 0.003(2) 0.000(2)
C22 0.015(3) 0.012(3) 0.012(3) 0.000(2) 0.000(2) -0.001(2)
C23 0.006(3) 0.015(3) 0.011(3) 0.001(2) -0.001(2) -0.005(2)
C24 0.010(3) 0.015(3) 0.016(3) 0.002(2) 0.000(2) -0.007(2)
C25 0.018(3) 0.017(3) 0.011(3) 0.001(2) 0.002(2) -0.006(2)
C26 0.022(3) 0.025(3) 0.013(3) 0.003(3) 0.000(2) -0.004(3)
C27 0.017(3) 0.022(3) 0.020(3) 0.009(3) 0.002(2) -0.001(3)
C28 0.013(3) 0.016(3) 0.017(3) 0.004(2) 0.004(2) -0.003(2)
C30 0.017(3) 0.016(3) 0.007(3) -0.002(2) 0.001(2) -0.002(2)
O5W 0.036(3) 0.033(3) 0.048(3) 0.003(3) 0.002(3) 0.006(3)
O1 0.010(2) 0.014(2) 0.0111(19) 0.0030(16) 0.0043(15) -0.0043(16)
O1W 0.065(4) 0.021(3) 0.040(3) 0.001(2) 0.033(3) 0.002(3)
O2 0.011(2) 0.0096(19) 0.0141(19) 0.0026(15) 0.0028(16) -0.0015(15)
O2W 0.017(3) 0.020(2) 0.044(3) 0.005(2) 0.008(2) 0.000(2)
O3 0.019(2) 0.012(2) 0.015(2) 0.0023(16) 0.0044(17) -0.0042(17)
O3W 0.021(2) 0.022(2) 0.032(3) 0.004(2) 0.009(2) -0.0044(19)
O4 0.017(2) 0.021(2) 0.017(2) 0.0010(18) 0.0044(18) 0.0012(18)
O4W 0.032(3) 0.033(3) 0.022(3) 0.000(2) 0.006(2) -0.011(2)
O8W 0.024(2) 0.016(2) 0.022(2) 0.0051(18) 0.0028(19) -0.0013(19)
O7W 0.016(2) 0.026(3) 0.027(2) 0.005(2) 0.005(2) 0.0004(19)
O6W 0.025(3) 0.023(3) 0.029(3) 0.004(2) 0.007(2) 0.000(2)

loop_
_atom_type_symbol
_atom_type_description
_atom_type_scat_dispersion_real
_atom_type_scat_dispersion_imag
_atom_type_scat_source
C C 0.0033 0.0016 'International Tables Vol C Tables 4.2.6.8 and 6.1.1.4'
H H 0.0000 0.0000 'International Tables Vol C Tables 4.2.6.8 and 6.1.1.4'
N N 0.0061 0.0033 'International Tables Vol C Tables 4.2.6.8 and 6.1.1.4'
O O 0.0106 0.0060 'International Tables Vol C Tables 4.2.6.8 and 6.1.1.4'
Br Br -0.2901 2.4595 'International Tables Vol C Tables 4.2.6.8 and 6.1.1.4'
Cd Cd -0.8075 1.2024 'International Tables Vol C Tables 4.2.6.8 and 6.1.1.4'

loop_
_geom_angle_atom_site_label_1
_geom_angle_atom_site_label_2
_geom_angle_atom_site_label_3
_geom_angle
_geom_angle_site_symmetry_1
_geom_angle_site_symmetry_3
O1 Cd1 N1 92.15(15) . .
O1 Cd1 O2 54.92(13) . .
N1 Cd1 O2 83.98(15) . .
O1 Cd1 N4 78.83(15) . 1_435
N1 Cd1 N4 169.39(16) . 1_435
O2 Cd1 N4 86.24(15) . 1_435
O1 Cd1 Br1 155.93(9) . .
N1 Cd1 Br1 96.63(12) . .
O2 Cd1 Br1 103.70(10) . .
N4 Cd1 Br1 89.67(12) 1_435 .
O1 Cd1 Br2 102.09(9) . .
N1 Cd1 Br2 91.95(11) . .
O2 Cd1 Br2 156.28(10) . .
N4 Cd1 Br2 95.37(11) 1_435 .
Br1 Cd1 Br2 99.97(2) . .
O1 Cd1 C29 27.63(15) . .
N1 Cd1 C29 88.63(17) . .
O2 Cd1 C29 27.32(15) . .
N4 Cd1 C29 80.79(16) 1_435 .
Br1 Cd1 C29 130.01(12) . .
Br2 Cd1 C29 129.61(12) . .
C1 N1 C2 118.0(5) . .
C1 N1 Cd1 117.3(4) . .
C2 N1 Cd1 124.7(4) . .
C10 N2 C9 120.8(5) . .
C10 N2 C11 119.9(5) . .
C9 N2 C11 119.4(5) . .
C13 N3 C14 120.7(5) . .
C13 N3 C12 119.8(5) . .
C14 N3 C12 119.5(5) . .
C21 N4 C22 117.1(5) . .
C21 N4 Cd1 118.4(4) . 1_675
C22 N4 Cd1 124.4(4) . 1_675
N1 C1 C3 123.3(6) . .
N1 C1 H1 118.4 . .
C3 C1 H1 118.4 . .
N1 C2 C4 122.7(5) . .
N1 C2 H2 118.6 . .
C4 C2 H2 118.6 . .
C5 C3 C1 118.9(5) . .
C5 C3 H3 120.5 . .
C1 C3 H3 120.5 . .
C2 C4 C5 119.3(5) . .
C2 C4 H4 120.3 . .
C5 C4 H4 120.3 . .
C3 C5 C4 117.7(5) . .
C3 C5 C6 119.0(5) . .
C4 C5 C6 123.2(5) . .
C7 C6 C8 118.4(5) . .
C7 C6 C5 120.0(5) . .
C8 C6 C5 121.5(5) . .
C9 C7 C6 120.3(5) . .
C9 C7 H7 119.8 . .
C6 C7 H7 119.8 . .
C10 C8 C6 118.7(5) . .
C10 C8 H8 120.7 . .
C6 C8 H8 120.7 . .
N2 C9 C7 120.2(5) . .
N2 C9 H9 119.9 . .
C7 C9 H9 119.9 . .
N2 C10 C8 121.4(5) . .
N2 C10 H10 119.3 . .
C8 C10 H10 119.3 . .
N2 C11 C12 109.1(4) . .
N2 C11 H11A 109.9 . .
C12 C11 H11A 109.9 . .
N2 C11 H11B 109.9 . .
C12 C11 H11B 109.9 . .
H11A C11 H11B 108.3 . .
N3 C12 C11 111.4(5) . .
N3 C12 H12A 109.4 . .
C11 C12 H12A 109.4 . .
N3 C12 H12B 109.4 . .
C11 C12 H12B 109.4 . .
H12A C12 H12B 108.0 . .
N3 C13 C15 120.8(5) . .
N3 C13 H13 119.6 . .
C15 C13 H13 119.6 . .
N3 C14 C16 120.5(5) . .
N3 C14 H14 119.8 . .
C16 C14 H14 119.8 . .
C13 C15 C17 119.5(5) . .
C13 C15 H15 120.3 . .
C17 C15 H15 120.3 . .
C14 C16 C17 120.6(5) . .
C14 C16 H16 119.7 . .
C17 C16 H16 119.7 . .
C16 C17 C15 117.8(5) . .
C16 C17 C18 121.8(5) . .
C15 C17 C18 120.3(5) . .
C20 C18 C19 118.7(5) . .
C20 C18 C17 120.0(5) . .
C19 C18 C17 121.3(5) . .
C21 C19 C18 117.8(5) . .
C21 C19 H19 121.1 . .
C18 C19 H19 121.1 . .
C18 C20 C22 118.6(5) . .
C18 C20 H20 120.7 . .
C22 C20 H20 120.7 . .
N4 C21 C19 124.0(5) . .
N4 C21 H21 118.0 . .
C19 C21 H21 118.0 . .
N4 C22 C20 123.7(5) . .
N4 C22 H22 118.2 . .
C20 C22 H22 118.2 . .
C28 C23 C24 120.0(5) . .
C28 C23 C29 119.2(5) . .
C24 C23 C29 120.7(5) . .
C23 C24 C25 119.2(6) . .
C23 C24 C30 123.3(5) . .
C25 C24 C30 117.2(5) . .
C26 C25 C24 120.3(6) . .
C26 C25 H25 119.8 . .
C24 C25 H25 119.8 . .
C25 C26 C27 120.5(6) . .
C25 C26 H26 119.8 . .
C27 C26 H26 119.8 . .
C28 C27 C26 119.1(6) . .
C28 C27 H27 120.4 . .
C26 C27 H27 120.4 . .
C23 C28 C27 120.8(6) . .
C23 C28 H28 119.6 . .
C27 C28 H28 119.6 . .
O2 C29 O1 122.7(5) . .
O2 C29 C23 118.9(5) . .
O1 C29 C23 118.4(5) . .
O2 C29 Cd1 62.7(3) . .
O1 C29 Cd1 60.1(3) . .
C23 C29 Cd1 175.0(4) . .
O3 C30 O4 125.8(6) . .
O3 C30 C24 117.1(5) . .
O4 C30 C24 116.9(5) . .
H5WA O5W H5WB 117.0(2) . .
C29 O1 Cd1 92.3(3) . .
H1WB O1W H1WA 120(4) . .
C29 O2 Cd1 90.0(3) . .
H2WA O2W H2WB 117(4) . .
H3WA O3W H3WB 116.4 . .
H4WA O4W H4WB 118(4) . .
H8WA O8W H8WB 114.2 . .
H7WA O7W H7WB 115(4) . .
H6WA O6W H6WB 115(9) . .

loop_
_geom_bond_atom_site_label_1
_geom_bond_atom_site_label_2
_geom_bond_distance
_geom_bond_site_symmetry_2
Cd1 O1 2.375(4) .
Cd1 N1 2.400(5) .
Cd1 O2 2.433(4) .
Cd1 N4 2.434(5) 1_435
Cd1 Br1 2.5938(8) .
Cd1 Br2 2.6487(7) .
Cd1 C29 2.738(5) .
N1 C1 1.330(8) .
N1 C2 1.339(8) .
N2 C10 1.347(8) .
N2 C9 1.353(7) .
N2 C11 1.483(7) .
N3 C13 1.351(7) .
N3 C14 1.351(7) .
N3 C12 1.476(7) .
N4 C21 1.331(8) .
N4 C22 1.333(8) .
N4 Cd1 2.434(5) 1_675
C1 C3 1.390(8) .
C1 H1 0.9500 .
C2 C4 1.380(8) .
C2 H2 0.9500 .
C3 C5 1.385(8) .
C3 H3 0.9500 .
C4 C5 1.403(8) .
C4 H4 0.9500 .
C5 C6 1.479(8) .
C6 C7 1.391(8) .
C6 C8 1.409(8) .
C7 C9 1.374(8) .
C7 H7 0.9500 .
C8 C10 1.377(8) .
C8 H8 0.9500 .
C9 H9 0.9500 .
C10 H10 0.9500 .
C11 C12 1.523(8) .
C11 H11A 0.9900 .
C11 H11B 0.9900 .
C12 H12A 0.9900 .
C12 H12B 0.9900 .
C13 C15 1.365(8) .
C13 H13 0.9500 .
C14 C16 1.365(8) .
C14 H14 0.9500 .
C15 C17 1.416(8) .
C15 H15 0.9500 .
C16 C17 1.382(8) .
C16 H16 0.9500 .
C17 C18 1.474(8) .
C18 C20 1.383(8) .
C18 C19 1.397(8) .
C19 C21 1.397(8) .
C19 H19 0.9500 .
C20 C22 1.392(8) .
C20 H20 0.9500 .
C21 H21 0.9500 .
C22 H22 0.9500 .
C23 C28 1.383(9) .
C23 C24 1.393(8) .
C23 C29 1.506(8) .
C24 C25 1.399(8) .
C24 C30 1.505(9) .
C25 C26 1.378(9) .
C25 H25 0.9500 .
C26 C27 1.395(9) .
C26 H26 0.9500 .
C27 C28 1.389(9) .
C27 H27 0.9500 .
C28 H28 0.9500 .
C29 O2 1.257(7) .
C29 O1 1.271(7) .
C30 O3 1.249(7) .
C30 O4 1.259(7) .
O5W H5WA 0.8501(10) .
O5W H5WB 0.8501(10) .
O1W H1WB 0.84(2) .
O1W H1WA 0.84(2) .
O2W H2WA 0.85(2) .
O2W H2WB 0.85(2) .
O3W H3WA 0.8500 .
O3W H3WB 0.8502 .
O4W H4WA 0.85(2) .
O4W H4WB 0.85(2) .
O8W H8WA 0.8459 .
O8W H8WB 0.8636 .
O7W H7WA 0.85(2) .
O7W H7WB 0.85(2) .
O6W H6WA 0.75(9) .
O6W H6WB 0.87(9) .
